data_7151252
loop_
_publ_author_name
'Skene, W. G.'
'Berl, Volker'
'Risler, H\'el\`ene'
'Khoury, Richard'
'Lehn, Jean-Marie'

_publ_section_title
;
 Selective product amplification of thymine photodimer by
 recognition-directed supramolecular assistance.
;
_journal_issue 19
_journal_name_full 'Organic &amp; biomolecular chemistry'
_journal_page_first 3652
_journal_page_last 3663
_journal_paper_doi 10.1039/b605658j
_journal_volume 4
_journal_year 2006
_chemical_formula_moiety 'C24 H18 N6 O'
_chemical_formula_sum 'C24 H18 N6 O'
_chemical_formula_weight 406.154
_chemical_name_common 'furan recepter'
_chemical_name_systematic
;
?
;
_space_group_IT_number 60
_symmetry_cell_setting orthorhombic
_symmetry_space_group_name_Hall '-P 2n 2ab'
_symmetry_space_group_name_H-M 'P b c n'
_atom_sites_solution_hydrogens geom
_atom_sites_solution_primary direct
_atom_sites_solution_secondary difmap
_audit_creation_method SHELXL-97
_cell_angle_alpha 90.00
_cell_angle_beta 90.00
_cell_angle_gamma 90.00
_cell_formula_units_Z 4
_cell_length_a 13.111(3)
_cell_length_b 10.123(2)
_cell_length_c 14.928(3)
_cell_measurement_reflns_used 4374
_cell_measurement_temperature 100(2)
_cell_measurement_theta_max 27.46
_cell_measurement_theta_min 2.01
_cell_volume 1981.3(7)
_computing_cell_refinement 'HKL Scalepack (Otwinowski & Minor, 1997)'
_computing_data_collection 'Data collection software (Nonius B.V., 1998)'
_computing_data_reduction 'HKL Denzo and Scalepack (Otwinowski & Minor, 1997)'
_computing_molecular_graphics 'XP-97, Semiens'
_computing_publication_material 'SHELXL-97 (Sheldrick, 1997)'
_computing_structure_refinement 'SHELXL-97 (Sheldrick, 1997)'
_computing_structure_solution 'SHELXS-97 (Sheldrick, 1990)'
_diffrn_ambient_temperature 100(2)
_diffrn_measured_fraction_theta_full 0.997
_diffrn_measured_fraction_theta_max 0.997
_diffrn_measurement_device_type KappaCCD
_diffrn_measurement_method CCD
_diffrn_radiation_monochromator graphite
_diffrn_radiation_source 'fine-focus sealed tube'
_diffrn_radiation_type MoK\a
_diffrn_radiation_wavelength 0.71073
_diffrn_reflns_av_R_equivalents 0.0217
_diffrn_reflns_av_sigmaI/netI 0.0396
_diffrn_reflns_limit_h_max 16
_diffrn_reflns_limit_h_min -16
_diffrn_reflns_limit_k_max 13
_diffrn_reflns_limit_k_min -13
_diffrn_reflns_limit_l_max 19
_diffrn_reflns_limit_l_min -19
_diffrn_reflns_number 4066
_diffrn_reflns_theta_full 27.46
_diffrn_reflns_theta_max 27.46
_diffrn_reflns_theta_min 2.54
_exptl_absorpt_coefficient_mu 0.088
_exptl_absorpt_correction_type none
_exptl_crystal_colour colorless
_exptl_crystal_density_diffrn 1.363
_exptl_crystal_density_method 'not measured'
_exptl_crystal_description block
_exptl_crystal_F_000 848
_exptl_crystal_size_max 0.24
_exptl_crystal_size_mid 0.22
_exptl_crystal_size_min 0.20
_refine_diff_density_max 0.634
_refine_diff_density_min -0.339
_refine_diff_density_rms 0.055
_refine_ls_extinction_coef 0.009(2)
_refine_ls_extinction_method none
_refine_ls_goodness_of_fit_ref 1.128
_refine_ls_hydrogen_treatment constr
_refine_ls_matrix_type full
_refine_ls_number_parameters 141
_refine_ls_number_reflns 2265
_refine_ls_number_restraints 0
_refine_ls_restrained_S_all 1.128
_refine_ls_R_factor_all 0.0844
_refine_ls_R_factor_gt 0.0682
_refine_ls_shift/su_max 0.000
_refine_ls_shift/su_mean 0.000
_refine_ls_structure_factor_coef Fsqd
_refine_ls_weighting_details 'calc w=1/[\s^2^(Fo^2^)+(0.0865P)^2^+1.4023P] where P=(Fo^2^+2Fc^2^)/3'
_refine_ls_weighting_scheme calc
_refine_ls_wR_factor_gt 0.1854
_refine_ls_wR_factor_ref 0.1946
_reflns_number_gt 1844
_reflns_number_total 2265
_reflns_threshold_expression >2sigma(I)
_cod_data_source_file b605658j.txt
_cod_data_source_block dibenzo
_cod_original_sg_symbol_H-M Pbcn
_cod_database_code 7151252

loop_
_symmetry_equiv_pos_as_xyz
'x, y, z'
'-x+1/2, -y+1/2, z+1/2'
'x+1/2, -y+1/2, -z'
'-x, y, -z+1/2'
'-x, -y, -z'
'x-1/2, y-1/2, -z-1/2'
'-x-1/2, y-1/2, z'
'x, -y, z-1/2'

loop_
_atom_site_label
_atom_site_type_symbol
_atom_site_fract_x
_atom_site_fract_y
_atom_site_fract_z
_atom_site_U_iso_or_equiv
_atom_site_adp_type
_atom_site_occupancy
_atom_site_symmetry_multiplicity
_atom_site_calc_flag
_atom_site_refinement_flags
_atom_site_disorder_assembly
_atom_site_disorder_group
O1 O 0.5000 0.4238(2) -0.2500 0.0327(5) Uani 1 2 d S . .
N1 N 0.62120(15) 0.2711(2) -0.01340(13) 0.0395(5) Uani 1 1 d . . .
N2 N 0.60140(17) 0.1400(2) 0.00210(13) 0.0417(5) Uani 1 1 d . . .
H2B H 0.5699 0.0921 -0.0385 0.050 Uiso 1 1 d R . .
N3 N 0.59128(16) -0.0331(2) 0.10314(13) 0.0423(5) Uani 1 1 d . . .
C1 C 0.53962(16) 0.5075(2) -0.18444(14) 0.0327(5) Uani 1 1 d . . .
C2 C 0.52776(18) 0.6407(2) -0.20715(15) 0.0364(6) Uani 1 1 d . . .
C3 C 0.56919(19) 0.7356(2) -0.14998(17) 0.0422(6) Uani 1 1 d . . .
H3B H 0.5631 0.8271 -0.1632 0.051 Uiso 1 1 calc R . .
C4 C 0.61955(19) 0.6935(3) -0.07337(17) 0.0446(6) Uani 1 1 d . . .
H4B H 0.6503 0.7574 -0.0353 0.053 Uiso 1 1 calc R . .
C5 C 0.62639(18) 0.5600(3) -0.05050(16) 0.0414(6) Uani 1 1 d . . .
H5B H 0.6596 0.5354 0.0036 0.050 Uiso 1 1 calc R . .
C6 C 0.58509(17) 0.4610(2) -0.10588(14) 0.0341(5) Uani 1 1 d . . .
C7 C 0.58077(17) 0.3205(2) -0.08393(14) 0.0362(5) Uani 1 1 d . . .
H7A H 0.5462 0.2629 -0.1240 0.043 Uiso 1 1 calc R . .
C8 C 0.63173(18) 0.0839(2) 0.08293(15) 0.0366(5) Uani 1 1 d . . .
C9 C 0.70135(19) 0.1492(3) 0.13828(16) 0.0412(6) Uani 1 1 d . . .
H9A H 0.7275 0.2336 0.1226 0.049 Uiso 1 1 calc R . .
C10 C 0.73072(19) 0.0879(2) 0.21575(16) 0.0418(6) Uani 1 1 d . . .
H10A H 0.7784 0.1300 0.2542 0.050 Uiso 1 1 calc R . .
C11 C 0.6919(2) -0.0345(2) 0.23886(17) 0.0428(6) Uani 1 1 d . . .
H11A H 0.7122 -0.0781 0.2923 0.051 Uiso 1 1 calc R . .
C12 C 0.6220(2) -0.0908(3) 0.18050(18) 0.0448(6) Uani 1 1 d . . .
H12A H 0.5942 -0.1745 0.1956 0.054 Uiso 1 1 calc R . .

loop_
_atom_site_aniso_label
_atom_site_aniso_U_11
_atom_site_aniso_U_22
_atom_site_aniso_U_33
_atom_site_aniso_U_23
_atom_site_aniso_U_13
_atom_site_aniso_U_12
O1 0.0361(12) 0.0327(11) 0.0293(11) 0.000 -0.0019(9) 0.000
N1 0.0371(11) 0.0438(11) 0.0376(11) -0.0015(8) -0.0007(8) -0.0015(9)
N2 0.0455(12) 0.0421(11) 0.0375(11) -0.0010(8) -0.0086(9) -0.0041(9)
N3 0.0420(11) 0.0412(12) 0.0439(12) -0.0073(9) -0.0141(9) 0.0051(9)
C1 0.0291(11) 0.0359(11) 0.0331(11) -0.0046(9) 0.0057(9) -0.0048(9)
C2 0.0330(12) 0.0363(12) 0.0400(12) -0.0019(9) 0.0124(9) -0.0009(9)
C3 0.0411(13) 0.0357(12) 0.0497(14) -0.0065(10) 0.0146(11) -0.0072(11)
C4 0.0401(13) 0.0484(15) 0.0451(14) -0.0155(11) 0.0093(11) -0.0110(11)
C5 0.0348(12) 0.0531(15) 0.0361(12) -0.0099(10) 0.0038(10) -0.0075(11)
C6 0.0300(11) 0.0424(13) 0.0298(11) -0.0034(9) 0.0036(8) -0.0038(10)
C7 0.0347(12) 0.0459(13) 0.0281(10) 0.0006(9) -0.0023(9) -0.0051(10)
C8 0.0379(12) 0.0401(13) 0.0320(11) -0.0024(9) -0.0012(9) 0.0103(10)
C9 0.0389(13) 0.0443(14) 0.0405(13) -0.0017(10) -0.0036(10) 0.0020(11)
C10 0.0387(13) 0.0459(14) 0.0406(12) -0.0063(10) -0.0099(10) 0.0045(11)
C11 0.0442(14) 0.0442(13) 0.0399(13) 0.0023(10) -0.0117(11) 0.0070(11)
C12 0.0443(14) 0.0362(13) 0.0540(15) 0.0002(11) -0.0087(12) 0.0030(11)

loop_
_atom_type_symbol
_atom_type_description
_atom_type_scat_dispersion_real
_atom_type_scat_dispersion_imag
_atom_type_scat_source
C C 0.0033 0.0016 'International Tables Vol C Tables 4.2.6.8 and 6.1.1.4'
H H 0.0000 0.0000 'International Tables Vol C Tables 4.2.6.8 and 6.1.1.4'
N N 0.0061 0.0033 'International Tables Vol C Tables 4.2.6.8 and 6.1.1.4'
O O 0.0106 0.0060 'International Tables Vol C Tables 4.2.6.8 and 6.1.1.4'

loop_
_geom_angle_atom_site_label_1
_geom_angle_atom_site_label_2
_geom_angle_atom_site_label_3
_geom_angle
_geom_angle_site_symmetry_1
_geom_angle_site_symmetry_3
_geom_angle_publ_flag
C1 O1 C1 105.1(2) . 4_654 ?
C7 N1 N2 116.0(2) . . ?
N1 N2 C8 119.2(2) . . ?
N1 N2 H2B 120.4 . . ?
C8 N2 H2B 120.4 . . ?
C8 N3 C12 117.2(2) . . ?
O1 C1 C6 122.9(2) . . ?
O1 C1 C2 112.0(2) . . ?
C6 C1 C2 125.1(2) . . ?
C3 C2 C1 118.2(2) . . ?
C3 C2 C2 136.41(15) . 4_654 ?
C1 C2 C2 105.40(13) . 4_654 ?
C4 C3 C2 118.6(2) . . ?
C4 C3 H3B 120.7 . . ?
C2 C3 H3B 120.7 . . ?
C3 C4 C5 121.9(2) . . ?
C3 C4 H4B 119.0 . . ?
C5 C4 H4B 119.0 . . ?
C4 C5 C6 121.4(2) . . ?
C4 C5 H5B 119.3 . . ?
C6 C5 H5B 119.3 . . ?
C1 C6 C5 114.7(2) . . ?
C1 C6 C7 120.0(2) . . ?
C5 C6 C7 125.2(2) . . ?
N1 C7 C6 123.3(2) . . ?
N1 C7 H7A 118.3 . . ?
C6 C7 H7A 118.3 . . ?
N3 C8 N2 116.5(2) . . ?
N3 C8 C9 123.1(2) . . ?
N2 C8 C9 120.4(2) . . ?
C10 C9 C8 118.0(2) . . ?
C10 C9 H9A 121.0 . . ?
C8 C9 H9A 121.0 . . ?
C9 C10 C11 120.9(2) . . ?
C9 C10 H10A 119.5 . . ?
C11 C10 H10A 119.5 . . ?
C10 C11 C12 117.0(2) . . ?
C10 C11 H11A 121.5 . . ?
C12 C11 H11A 121.5 . . ?
N3 C12 C11 123.7(2) . . ?
N3 C12 H12A 118.1 . . ?
C11 C12 H12A 118.1 . . ?

loop_
_geom_bond_atom_site_label_1
_geom_bond_atom_site_label_2
_geom_bond_distance
_geom_bond_site_symmetry_2
_geom_bond_publ_flag
O1 C1 1.395(3) . ?
O1 C1 1.395(3) 4_654 ?
N1 C7 1.281(3) . ?
N1 N2 1.371(3) . ?
N2 C8 1.392(3) . ?
N2 H2B 0.8796 . ?
N3 C8 1.332(3) . ?
N3 C12 1.355(3) . ?
C1 C6 1.397(3) . ?
C1 C2 1.399(3) . ?
C2 C3 1.395(3) . ?
C2 C2 1.472(5) 4_654 ?
C3 C4 1.388(4) . ?
C3 H3B 0.9500 . ?
C4 C5 1.398(4) . ?
C4 H4B 0.9500 . ?
C5 C6 1.407(3) . ?
C5 H5B 0.9500 . ?
C6 C7 1.460(3) . ?
C7 H7A 0.9500 . ?
C8 C9 1.397(3) . ?
C9 C10 1.368(3) . ?
C9 H9A 0.9500 . ?
C10 C11 1.384(4) . ?
C10 H10A 0.9500 . ?
C11 C12 1.386(3) . ?
C11 H11A 0.9500 . ?
C12 H12A 0.9500 . ?
